data_7154445
loop_
_publ_author_name
'Essa, Ali H.'
'Lerrick, Reinner I.'
'\,Cift\,ci, E\,ce'
'Harrington, Ross W.'
'Waddell, Paul G.'
'Clegg, William'
'Hall, Michael J.'

_publ_section_title
;
 Grignard-mediated reduction of 2,2,2-trichloro-1-arylethanones.
;
_journal_issue 20
_journal_name_full 'Organic &amp; biomolecular chemistry'
_journal_page_first 5793
_journal_page_last 5803
_journal_paper_doi 10.1039/c5ob00541h
_journal_volume 13
_journal_year 2015
_chemical_formula_moiety 'C11 H8 Cl3 N O'
_chemical_formula_sum 'C11 H8 Cl3 N O'
_chemical_formula_weight 276.53
_chemical_name_systematic '2,2,2-trichloro-1-(1-methyl-1H-indol-3-yl)ethan-1-one '
_space_group_crystal_system monoclinic
_space_group_IT_number 14
_space_group_name_Hall '-P 2ybc'
_space_group_name_H-M_alt 'P 1 21/c 1'
_symmetry_space_group_name_Hall '-P 2ybc'
_symmetry_space_group_name_H-M 'P 1 21/c 1'
_atom_sites_solution_hydrogens geom
_atom_sites_solution_primary direct
_audit_creation_date 2014-07-30
_audit_creation_method
;
Olex2 1.2-alpha
(compiled 2014.07.22 svn.r2960 for OlexSys, GUI svn.r4862)
;
_audit_update_record
;
2014-08-20 deposited with the CCDC.
2015-04-16 downloaded from the CCDC.
;
_cell_angle_alpha 90
_cell_angle_beta 98.358(5)
_cell_angle_gamma 90
_cell_formula_units_Z 4
_cell_length_a 9.8736(5)
_cell_length_b 11.2992(4)
_cell_length_c 10.6096(5)
_cell_measurement_reflns_used 3708
_cell_measurement_temperature 150(2)
_cell_measurement_theta_max 28.5575
_cell_measurement_theta_min 3.1856
_cell_volume 1171.08(9)
_computing_cell_refinement
;
CrysAlisPro, Agilent Technologies,
Version 1.171.34.49 (release 20-01-2011 CrysAlis171 .NET)
(compiled Jan 20 2011,15:58:25)
;
_computing_data_collection
;
CrysAlisPro, Agilent Technologies,
Version 1.171.34.49 (release 20-01-2011 CrysAlis171 .NET)
(compiled Jan 20 2011,15:58:25)
;
_computing_data_reduction
;
CrysAlisPro, Agilent Technologies,
Version 1.171.34.49 (release 20-01-2011 CrysAlis171 .NET)
(compiled Jan 20 2011,15:58:25)
;
_computing_molecular_graphics 'Olex2 (Dolomanov et al., 2009)'
_computing_publication_material 'Olex2 (Dolomanov et al., 2009)'
_computing_structure_refinement 'XL (Sheldrick, 2008)'
_computing_structure_solution 'XS (Sheldrick, 2008)'
_diffrn_ambient_temperature 150.15
_diffrn_detector_area_resol_mean 10.3968
_diffrn_measured_fraction_theta_full 0.988
_diffrn_measured_fraction_theta_max 0.857
_diffrn_measurement_details
;
  1 omega  -63.00    3.00   1.0000    2.0000
omega____ theta____ kappa____ phi______ frames
    -       10.0600  -38.0000  -60.0000 66

  2 omega  -63.00   19.00   1.0000    2.0000
omega____ theta____ kappa____ phi______ frames
    -       10.0600  -38.0000    0.0000 82

  3 omega  -32.00   -6.00   1.0000    2.0000
omega____ theta____ kappa____ phi______ frames
    -       10.0600  112.0000   11.0000 26

  4 omega  -48.00   99.00   1.0000    2.0000
omega____ theta____ kappa____ phi______ frames
    -       10.0600    0.0000   30.0000 147
;
_diffrn_measurement_device_type 'Xcalibur, Atlas, Gemini ultra'
_diffrn_measurement_method '\w scans'
_diffrn_orient_matrix_UB_11 -0.0065681000
_diffrn_orient_matrix_UB_12 -0.0294857000
_diffrn_orient_matrix_UB_13 -0.0596028000
_diffrn_orient_matrix_UB_21 0.0604548000
_diffrn_orient_matrix_UB_22 0.0281131000
_diffrn_orient_matrix_UB_23 -0.0136151000
_diffrn_orient_matrix_UB_31 0.0396741000
_diffrn_orient_matrix_UB_32 -0.0477329000
_diffrn_orient_matrix_UB_33 0.0288213000
_diffrn_radiation_monochromator graphite
_diffrn_radiation_type MoK\a
_diffrn_radiation_wavelength 0.71073
_diffrn_reflns_av_R_equivalents 0.0277
_diffrn_reflns_av_unetI/netI 0.0273
_diffrn_reflns_laue_measured_fraction_full 0.988
_diffrn_reflns_laue_measured_fraction_max 0.857
_diffrn_reflns_limit_h_max 13
_diffrn_reflns_limit_h_min -12
_diffrn_reflns_limit_k_max 15
_diffrn_reflns_limit_k_min -15
_diffrn_reflns_limit_l_max 13
_diffrn_reflns_limit_l_min -14
_diffrn_reflns_number 9535
_diffrn_reflns_point_group_measured_fraction_full 0.988
_diffrn_reflns_point_group_measured_fraction_max 0.857
_diffrn_reflns_theta_full 26.000
_diffrn_reflns_theta_max 28.594
_diffrn_reflns_theta_min 3.192
_diffrn_source 'Enhance (Mo) X-ray Source'
_diffrn_standards_number 0
_exptl_absorpt_coefficient_mu 0.757
_exptl_absorpt_correction_T_max 1.00000
_exptl_absorpt_correction_T_min 0.92180
_exptl_absorpt_correction_type multi-scan
_exptl_absorpt_process_details
;
CrysAlisPro, Agilent Technologies,
Version 1.171.34.49 (release 20-01-2011 CrysAlis171 .NET)
(compiled Jan 20 2011,15:58:25)
Empirical absorption correction using spherical harmonics,
 implemented in SCALE3 ABSPACK scaling algorithm.
;
_exptl_crystal_colour 'clear light colourless'
_exptl_crystal_colour_lustre clear
_exptl_crystal_colour_modifier light
_exptl_crystal_colour_primary colourless
_exptl_crystal_density_diffrn 1.568
_exptl_crystal_description block
_exptl_crystal_F_000 560
_exptl_crystal_size_max 0.4
_exptl_crystal_size_mid 0.4
_exptl_crystal_size_min 0.2
_refine_diff_density_max 0.322
_refine_diff_density_min -0.238
_refine_diff_density_rms 0.054
_refine_ls_extinction_method none
_refine_ls_goodness_of_fit_ref 1.059
_refine_ls_hydrogen_treatment constr
_refine_ls_matrix_type full
_refine_ls_number_parameters 146
_refine_ls_number_reflns 2573
_refine_ls_number_restraints 0
_refine_ls_restrained_S_all 1.059
_refine_ls_R_factor_all 0.0413
_refine_ls_R_factor_gt 0.0303
_refine_ls_shift/su_max 0.000
_refine_ls_shift/su_mean 0.000
_refine_ls_structure_factor_coef Fsqd
_refine_ls_weighting_details 'w=1/[\s^2^(Fo^2^)+(0.0277P)^2^+0.5186P] where P=(Fo^2^+2Fc^2^)/3'
_refine_ls_weighting_scheme calc
_refine_ls_wR_factor_gt 0.0650
_refine_ls_wR_factor_ref 0.0715
_reflns_Friedel_coverage 0.000
_reflns_number_gt 2165
_reflns_number_total 2573
_reflns_threshold_expression 'I > 2\s(I)'
_cod_data_source_file c5ob00541h2.cif
_cod_data_source_block mjh88
_cod_depositor_comments 'Adding full bibliography for 7154444--7154457.cif.'
_cod_database_code 7154445
_shelxl_version_number 2014-3
_chemical_oxdiff_formula 'C11 H8 Cl3 N O'
_shelx_space_group_comment
;
The symmetry employed for this shelxl refinement is uniquely defined
by the following loop, which should always be used as a source of
symmetry information in preference to the above space-group names.
They are only intended as comments.
;
_shelx_estimated_absorpt_t_max 0.863
_shelx_estimated_absorpt_t_min 0.752
_reflns_odcompleteness_completeness 99.68
_reflns_odcompleteness_iscentric 1
_reflns_odcompleteness_theta 24.97
_olex2_refinement_description
;
1. Fixed Uiso
 At 1.2 times of:
  All C(H) groups
 At 1.5 times of:
  All C(H,H,H) groups
2.a Aromatic/amide H refined with riding coordinates:
 C4(H4), C6(H6), C7(H7), C8(H8), C9(H9)
2.b Idealised Me refined as rotating group:
 C11(H11A,H11B,H11C)
;
_olex2_submission_special_instructions 'No special instructions were received'

loop_
_space_group_symop_operation_xyz
'x, y, z'
'-x, y+1/2, -z+1/2'
'-x, -y, -z'
'x, -y-1/2, z-1/2'

loop_
_atom_site_label
_atom_site_type_symbol
_atom_site_fract_x
_atom_site_fract_y
_atom_site_fract_z
_atom_site_U_iso_or_equiv
_atom_site_adp_type
_atom_site_occupancy
_atom_site_site_symmetry_order
_atom_site_calc_flag
_atom_site_refinement_flags_posn
Cl1 Cl 0.07438(5) 0.16419(4) 0.15589(4) 0.02801(12) Uani 1 1 d .
Cl2 Cl -0.00613(5) 0.35121(4) 0.31666(5) 0.03011(13) Uani 1 1 d .
Cl3 Cl -0.02966(5) 0.10937(4) 0.38923(5) 0.03406(13) Uani 1 1 d .
O1 O 0.25315(13) 0.13279(10) 0.46510(11) 0.0293(3) Uani 1 1 d .
N1 N 0.41174(15) 0.44632(12) 0.25823(13) 0.0227(3) Uani 1 1 d .
C1 C 0.07056(17) 0.20977(14) 0.31627(16) 0.0213(4) Uani 1 1 d .
C2 C 0.22147(17) 0.21036(14) 0.38699(15) 0.0194(3) Uani 1 1 d .
C3 C 0.31446(17) 0.29921(14) 0.35502(15) 0.0191(3) Uani 1 1 d .
C4 C 0.29744(18) 0.38215(14) 0.25733(15) 0.0202(3) Uani 1 1 d .
H4 H 0.2162 0.3920 0.1982 0.024 Uiso 1 1 calc R
C5 C 0.45227(17) 0.31605(14) 0.42082(16) 0.0210(4) Uani 1 1 d .
C6 C 0.53117(18) 0.26375(16) 0.52663(16) 0.0272(4) Uani 1 1 d .
H6 H 0.4956 0.2011 0.5717 0.033 Uiso 1 1 calc R
C7 C 0.6625(2) 0.30604(19) 0.56363(19) 0.0366(5) Uani 1 1 d .
H7 H 0.7178 0.2709 0.6345 0.044 Uiso 1 1 calc R
C8 C 0.7157(2) 0.39881(19) 0.4996(2) 0.0389(5) Uani 1 1 d .
H8 H 0.8062 0.4257 0.5282 0.047 Uiso 1 1 calc R
C9 C 0.64040(19) 0.45235(18) 0.39616(19) 0.0328(4) Uani 1 1 d .
H9 H 0.6764 0.5158 0.3526 0.039 Uiso 1 1 calc R
C10 C 0.50861(17) 0.40908(15) 0.35815(16) 0.0233(4) Uani 1 1 d .
C11 C 0.4315(2) 0.54210(16) 0.17046(17) 0.0310(4) Uani 1 1 d .
H11A H 0.3512 0.5477 0.1046 0.047 Uiso 1 1 calc GR
H11B H 0.5130 0.5260 0.1304 0.047 Uiso 1 1 calc GR
H11C H 0.4436 0.6169 0.2174 0.047 Uiso 1 1 calc GR

loop_
_atom_site_aniso_label
_atom_site_aniso_U_11
_atom_site_aniso_U_22
_atom_site_aniso_U_33
_atom_site_aniso_U_23
_atom_site_aniso_U_13
_atom_site_aniso_U_12
Cl1 0.0292(2) 0.0335(2) 0.0202(2) -0.00387(18) -0.00011(17) -0.00517(18)
Cl2 0.0240(2) 0.0261(2) 0.0412(3) 0.00194(19) 0.00802(19) 0.00525(18)
Cl3 0.0348(3) 0.0326(2) 0.0363(3) 0.0032(2) 0.0103(2) -0.0151(2)
O1 0.0365(8) 0.0260(6) 0.0244(7) 0.0089(5) 0.0010(6) -0.0010(5)
N1 0.0250(8) 0.0232(7) 0.0208(7) -0.0025(6) 0.0065(6) -0.0056(6)
C1 0.0231(9) 0.0196(7) 0.0217(8) -0.0002(7) 0.0049(7) -0.0032(7)
C2 0.0243(9) 0.0185(7) 0.0153(8) -0.0027(7) 0.0026(6) 0.0006(7)
C3 0.0203(8) 0.0187(7) 0.0181(8) -0.0026(6) 0.0017(6) 0.0005(7)
C4 0.0215(9) 0.0209(8) 0.0184(8) -0.0025(7) 0.0036(6) -0.0021(7)
C5 0.0195(8) 0.0224(8) 0.0210(8) -0.0081(7) 0.0029(7) 0.0019(7)
C6 0.0279(10) 0.0297(9) 0.0230(9) -0.0074(8) 0.0001(7) 0.0080(8)
C7 0.0264(10) 0.0468(11) 0.0331(11) -0.0131(9) -0.0075(8) 0.0135(9)
C8 0.0185(9) 0.0530(12) 0.0439(12) -0.0227(10) 0.0005(8) -0.0001(9)
C9 0.0228(10) 0.0397(10) 0.0379(11) -0.0154(9) 0.0107(8) -0.0074(8)
C10 0.0199(9) 0.0258(8) 0.0251(9) -0.0102(7) 0.0067(7) -0.0012(7)
C11 0.0413(11) 0.0272(9) 0.0269(10) -0.0001(8) 0.0131(8) -0.0119(8)

loop_
_atom_type_symbol
_atom_type_description
_atom_type_scat_dispersion_real
_atom_type_scat_dispersion_imag
_atom_type_scat_source
C C 0.0033 0.0016 'International Tables Vol C Tables 4.2.6.8 and 6.1.1.4'
H H 0.0000 0.0000 'International Tables Vol C Tables 4.2.6.8 and 6.1.1.4'
N N 0.0061 0.0033 'International Tables Vol C Tables 4.2.6.8 and 6.1.1.4'
O O 0.0106 0.0060 'International Tables Vol C Tables 4.2.6.8 and 6.1.1.4'
Cl Cl 0.1484 0.1585 'International Tables Vol C Tables 4.2.6.8 and 6.1.1.4'

loop_
_geom_angle_atom_site_label_1
_geom_angle_atom_site_label_2
_geom_angle_atom_site_label_3
_geom_angle
C4 N1 C10 109.15(14)
C4 N1 C11 125.96(15)
C10 N1 C11 124.88(15)
Cl2 C1 Cl1 109.37(9)
Cl3 C1 Cl1 108.98(9)
Cl3 C1 Cl2 108.28(9)
C2 C1 Cl1 107.90(11)
C2 C1 Cl2 111.87(11)
C2 C1 Cl3 110.41(11)
O1 C2 C1 117.11(14)
O1 C2 C3 123.77(15)
C3 C2 C1 119.10(13)
C2 C3 C5 124.52(15)
C4 C3 C2 129.53(15)
C4 C3 C5 105.92(14)
N1 C4 C3 110.44(15)
N1 C4 H4 124.8
C3 C4 H4 124.8
C6 C5 C3 134.81(17)
C6 C5 C10 118.93(16)
C10 C5 C3 106.24(14)
C5 C6 H6 121.0
C7 C6 C5 118.07(18)
C7 C6 H6 121.0
C6 C7 H7 119.1
C6 C7 C8 121.74(18)
C8 C7 H7 119.1
C7 C8 H8 119.3
C9 C8 C7 121.47(18)
C9 C8 H8 119.3
C8 C9 H9 121.6
C8 C9 C10 116.81(19)
C10 C9 H9 121.6
N1 C10 C5 108.25(14)
N1 C10 C9 128.78(17)
C9 C10 C5 122.97(17)
N1 C11 H11A 109.5
N1 C11 H11B 109.5
N1 C11 H11C 109.5
H11A C11 H11B 109.5
H11A C11 H11C 109.5
H11B C11 H11C 109.5

loop_
_geom_bond_atom_site_label_1
_geom_bond_atom_site_label_2
_geom_bond_distance
Cl1 C1 1.7834(17)
Cl2 C1 1.7687(17)
Cl3 C1 1.7573(17)
O1 C2 1.2155(19)
N1 C4 1.340(2)
N1 C10 1.386(2)
N1 C11 1.459(2)
C1 C2 1.568(2)
C2 C3 1.434(2)
C3 C4 1.389(2)
C3 C5 1.449(2)
C4 H4 0.9500
C5 C6 1.401(2)
C5 C10 1.402(2)
C6 H6 0.9500
C6 C7 1.384(3)
C7 H7 0.9500
C7 C8 1.393(3)
C8 H8 0.9500
C8 C9 1.374(3)
C9 H9 0.9500
C9 C10 1.394(2)
C11 H11A 0.9800
C11 H11B 0.9800
C11 H11C 0.9800

loop_
_geom_torsion_atom_site_label_1
_geom_torsion_atom_site_label_2
_geom_torsion_atom_site_label_3
_geom_torsion_atom_site_label_4
_geom_torsion
Cl1 C1 C2 O1 -108.10(15)
Cl1 C1 C2 C3 70.60(16)
Cl2 C1 C2 O1 131.56(14)
Cl2 C1 C2 C3 -49.73(18)
Cl3 C1 C2 O1 10.91(18)
Cl3 C1 C2 C3 -170.39(12)
O1 C2 C3 C4 170.56(17)
O1 C2 C3 C5 -7.2(3)
C1 C2 C3 C4 -8.0(3)
C1 C2 C3 C5 174.20(14)
C2 C3 C4 N1 -177.82(16)
C2 C3 C5 C6 -3.0(3)
C2 C3 C5 C10 178.55(15)
C3 C5 C6 C7 -178.97(18)
C3 C5 C10 N1 -0.82(18)
C3 C5 C10 C9 178.84(15)
C4 N1 C10 C5 1.00(18)
C4 N1 C10 C9 -178.63(17)
C4 C3 C5 C6 178.82(18)
C4 C3 C5 C10 0.35(18)
C5 C3 C4 N1 0.26(18)
C5 C6 C7 C8 0.8(3)
C6 C5 C10 N1 -179.58(14)
C6 C5 C10 C9 0.1(3)
C6 C7 C8 C9 -0.3(3)
C7 C8 C9 C10 -0.3(3)
C8 C9 C10 N1 179.96(17)
C8 C9 C10 C5 0.4(3)
C10 N1 C4 C3 -0.78(19)
C10 C5 C6 C7 -0.6(2)
C11 N1 C4 C3 -179.52(15)
C11 N1 C10 C5 179.76(15)
C11 N1 C10 C9 0.1(3)
